data_7210982
loop_
_publ_author_name
'Cai, Li-Zhen'
'Wang, Ming-Sheng'
'Wang, Shuai-Hua'
'Li, Pei-Xin'
'Guo, Guo-Cong'
'Huang, Jin-Shun'

_publ_section_title
;
 Syntheses, structures, and magnetic properties of one-dimensional
 coordination polymers based on N-succinopyridine ligand
;
_journal_issue 38
_journal_name_full CrystEngComm
_journal_page_first 7670
_journal_paper_doi 10.1039/c3ce41050a
_journal_volume 15
_journal_year 2013
_chemical_formula_moiety 'C9 H16 Er N O8, 1.99(Cl), H2 O'
_chemical_formula_sum 'C9 H18 Cl2 Er N O9'
_chemical_formula_weight 522.40
_chemical_name_systematic
;
?
;
_space_group_IT_number 14
_symmetry_cell_setting monoclinic
_symmetry_space_group_name_Hall '-P 2ybc'
_symmetry_space_group_name_H-M 'P 1 21/c 1'
_atom_sites_solution_hydrogens geom
_atom_sites_solution_primary direct
_atom_sites_solution_secondary difmap
_audit_creation_method SHELXL-97
_cell_angle_alpha 90.00
_cell_angle_beta 113.897(5)
_cell_angle_gamma 90.00
_cell_formula_units_Z 4
_cell_length_a 12.865(4)
_cell_length_b 9.172(3)
_cell_length_c 15.432(5)
_cell_measurement_reflns_used 4617
_cell_measurement_temperature 293(2)
_cell_measurement_theta_max 27.4546
_cell_measurement_theta_min 2.6481
_cell_volume 1664.8(9)
_computing_cell_refinement 'CrystalClear (Rigaku Corp., 2002)'
_computing_data_collection 'CrystalClear (Rigaku Corp., 2002)'
_computing_data_reduction 'CrystalClear (Rigaku Corp., 2002)'
_computing_publication_material 'Siemens SHELXTL^TM^ 5'
_computing_structure_refinement 'Siemens SHELXTL^TM^ 5'
_computing_structure_solution 'Siemens SHELXTL^TM^ 5'
_diffrn_ambient_temperature 293(2)
_diffrn_measured_fraction_theta_full 0.995
_diffrn_measured_fraction_theta_max 0.995
_diffrn_measurement_device_type 'Rigaku Mercury CCD'
_diffrn_measurement_method \w
_diffrn_radiation_monochromator graphite
_diffrn_radiation_source 'fine-focus sealed tube'
_diffrn_radiation_type MoK\a
_diffrn_radiation_wavelength 0.71073
_diffrn_reflns_av_R_equivalents 0.0344
_diffrn_reflns_av_sigmaI/netI 0.0356
_diffrn_reflns_limit_h_max 15
_diffrn_reflns_limit_h_min -15
_diffrn_reflns_limit_k_max 10
_diffrn_reflns_limit_k_min -10
_diffrn_reflns_limit_l_max 18
_diffrn_reflns_limit_l_min -17
_diffrn_reflns_number 10671
_diffrn_reflns_theta_full 25.00
_diffrn_reflns_theta_max 25.00
_diffrn_reflns_theta_min 2.70
_exptl_absorpt_coefficient_mu 5.402
_exptl_absorpt_correction_T_max 1.0000
_exptl_absorpt_correction_T_min 0.6208
_exptl_absorpt_correction_type multi-scan
_exptl_absorpt_process_details 'Sphere (Rigaku CrystalClear)'
_exptl_crystal_colour pink
_exptl_crystal_density_diffrn 2.084
_exptl_crystal_density_method 'not measured'
_exptl_crystal_description Prism
_exptl_crystal_F_000 1012
_exptl_crystal_size_max 0.2000
_exptl_crystal_size_mid 0.2000
_exptl_crystal_size_min 0.2000
_refine_diff_density_max 1.213
_refine_diff_density_min -1.042
_refine_diff_density_rms 0.127
_refine_ls_extinction_method none
_refine_ls_goodness_of_fit_ref 1.056
_refine_ls_hydrogen_treatment mixed
_refine_ls_matrix_type full
_refine_ls_number_parameters 233
_refine_ls_number_reflns 2926
_refine_ls_number_restraints 45
_refine_ls_restrained_S_all 1.082
_refine_ls_R_factor_all 0.0338
_refine_ls_R_factor_gt 0.0305
_refine_ls_shift/su_max 0.006
_refine_ls_shift/su_mean 0.000
_refine_ls_structure_factor_coef Fsqd
_refine_ls_weighting_details 'calc w=1/[\s^2^(Fo^2^)+(0.0341P)^2^+3.1539P] where P=(Fo^2^+2Fc^2^)/3'
_refine_ls_weighting_scheme calc
_refine_ls_wR_factor_gt 0.0707
_refine_ls_wR_factor_ref 0.0729
_reflns_number_gt 2690
_reflns_number_total 2926
_reflns_threshold_expression >2sigma(I)
_cod_data_source_file c3ce41050a.txt
_cod_data_source_block compound3
_cod_depositor_comments
;
The following automatic conversions were performed:

'_exptl_absorpt_correction_type' value 'Multi-scan' changed to
'multi-scan' according to
/home/saulius/struct/CIF-dictionaries/cif_core.dic dictionary named
'cif_core.dic' version 2.4.2 from 2011-04-26.

Automatic conversion script
Id: cif_fix_values 1891 2012-01-12 08:04:46Z andrius 
;
_cod_original_cell_volume 1664.8(8)
_cod_original_sg_symbol_H-M P2(1)/c
_cod_database_code 7210982

loop_
_symmetry_equiv_pos_as_xyz
'x, y, z'
'-x, y+1/2, -z+1/2'
'-x, -y, -z'
'x, -y-1/2, z-1/2'

loop_
_atom_site_label
_atom_site_type_symbol
_atom_site_fract_x
_atom_site_fract_y
_atom_site_fract_z
_atom_site_U_iso_or_equiv
_atom_site_adp_type
_atom_site_occupancy
_atom_site_symmetry_multiplicity
_atom_site_calc_flag
_atom_site_refinement_flags
Er1 Er 0.645081(8) 0.086476(10) 0.092132(7) 0.02251(3) Uani 1 1 d .
Cl1 Cl 1.04722(6) -0.08419(7) 0.24885(5) 0.0472(2) Uani 1 1 d .
O4 O 0.54432(12) 0.86995(16) -0.00346(11) 0.0267(5) Uani 1 1 d .
O1W O 0.83523(14) 0.11010(18) 0.18936(15) 0.0462(7) Uani 1 1 d D
H1WA H 0.8889(5) 0.0481(7) 0.206(2) 0.069 Uiso 1 1 d D
H1WB H 0.8693(8) 0.1918(6) 0.203(2) 0.069 Uiso 1 1 d D
N1 N 0.81256(15) 0.6227(2) -0.00109(13) 0.0246(5) Uani 1 1 d .
O4W O 0.57741(13) -0.04603(18) 0.18947(11) 0.0378(5) Uani 1 1 d D
H4WA H 0.5406(5) -0.0096(9) 0.2188(5) 0.057 Uiso 1 1 d D
H4WB H 0.5708(13) -0.1373(5) 0.1933(12) 0.057 Uiso 1 1 d D
O3 O 0.71749(12) 0.83884(17) 0.10184(12) 0.0322(5) Uani 1 1 d .
O3W O 0.70021(15) 0.07317(17) -0.03225(13) 0.0497(6) Uani 1 1 d D
H3WA H 0.7164(7) 0.0157(7) -0.0678(5) 0.075 Uiso 1 1 d D
H3WB H 0.7214(9) 0.1571(6) -0.0419(10) 0.075 Uiso 1 1 d D
O2W O 0.63067(14) 0.2373(2) 0.20940(12) 0.0511(5) Uani 1 1 d DU
H2WA H 0.6881(5) 0.2007(13) 0.2537(7) 0.077 Uiso 1 1 d D
H2WB H 0.5769(4) 0.228(3) 0.2276(5) 0.077 Uiso 1 1 d D
O2 O 0.67064(12) 0.32425(17) 0.05985(12) 0.0312(5) Uani 1 1 d .
O1 O 0.77059(14) 0.3365(2) -0.02932(13) 0.0477(5) Uani 1 1 d U
C1 C 0.72502(18) 0.3911(2) 0.02011(18) 0.0308(7) Uani 1 1 d .
C4 C 0.63014(16) 0.7881(2) 0.03756(15) 0.0229(6) Uani 1 1 d .
C3 C 0.62292(17) 0.6320(2) 0.00614(18) 0.0292(7) Uani 1 1 d .
H3A H 0.5876 0.6287 -0.0626 0.035 Uiso 1 1 calc R
H3B H 0.5744 0.5790 0.0296 0.035 Uiso 1 1 calc R
C2 C 0.73733(17) 0.5563(2) 0.04007(16) 0.0239(6) Uani 1 1 d .
H2A H 0.7745 0.5690 0.1090 0.029 Uiso 1 1 calc R
C9 C 0.7833(2) 0.6193(3) -0.09574(19) 0.0401(8) Uani 1 1 d .
H9A H 0.7146 0.5775 -0.1355 0.048 Uiso 1 1 calc R
C7 C 0.9544(2) 0.7365(4) -0.0740(2) 0.0624(10) Uani 1 1 d .
H7A H 1.0037 0.7744 -0.0988 0.075 Uiso 1 1 calc R
C8 C 0.8536(2) 0.6767(4) -0.1331(2) 0.0542(10) Uani 1 1 d .
H8A H 0.8331 0.6752 -0.1982 0.065 Uiso 1 1 calc R
O5W O 1.24979(19) -0.0230(3) 0.19380(17) 0.0867(6) Uani 1 1 d DU
H5WA H 1.2224(12) -0.0946(7) 0.1555(5) 0.130 Uiso 1 1 d D
H5WB H 1.1967(4) -0.0095(18) 0.2131(5) 0.130 Uiso 1 1 d D
C5 C 0.91041(19) 0.6831(3) 0.05629(18) 0.0360(7) Uani 1 1 d .
H5A H 0.9291 0.6859 0.1211 0.043 Uiso 1 1 calc R
C6 C 0.9836(2) 0.7409(4) 0.0218(2) 0.0541(4) Uani 1 1 d U
H6A H 1.0520 0.7826 0.0624 0.065 Uiso 1 1 calc R
Cl2 Cl 0.48367(8) 0.12914(12) 0.31387(7) 0.0449(2) Uani 0.6751(17) 1 d PU
Cl2B Cl 0.44252(18) 0.1236(3) 0.27808(16) 0.0449(2) Uani 0.32 1 d P

loop_
_atom_site_aniso_label
_atom_site_aniso_U_11
_atom_site_aniso_U_22
_atom_site_aniso_U_33
_atom_site_aniso_U_23
_atom_site_aniso_U_13
_atom_site_aniso_U_12
Er1 0.02216(4) 0.01467(5) 0.02989(5) -0.00106(4) 0.00972(4) 0.00000(4)
Cl1 0.0416(3) 0.0401(4) 0.0478(4) -0.0051(3) 0.0056(3) 0.0090(3)
O4 0.0213(6) 0.0160(7) 0.0390(8) 0.0002(6) 0.0082(6) 0.0035(6)
O1W 0.0254(8) 0.0287(9) 0.0667(13) -0.0049(9) 0.0002(8) -0.0019(8)
N1 0.0301(8) 0.0190(9) 0.0275(8) -0.0017(7) 0.0145(6) -0.0019(8)
O4W 0.0556(8) 0.0264(8) 0.0405(8) 0.0034(7) 0.0288(6) 0.0006(8)
O3 0.0233(7) 0.0201(8) 0.0441(9) -0.0052(7) 0.0044(6) 0.0004(7)
O3W 0.0812(9) 0.0259(9) 0.0657(9) -0.0055(7) 0.0543(7) -0.0054(8)
O2W 0.0579(7) 0.0502(8) 0.0523(7) -0.0071(7) 0.0295(5) -0.0037(7)
O2 0.0327(7) 0.0142(7) 0.0531(8) 0.0032(7) 0.0238(6) 0.0011(6)
O1 0.0498(7) 0.0432(8) 0.0594(7) -0.0059(6) 0.0316(5) 0.0008(6)
C1 0.0317(10) 0.0151(10) 0.0523(13) 0.0018(9) 0.0240(8) 0.0079(9)
C4 0.0237(8) 0.0141(10) 0.0360(10) 0.0021(8) 0.0173(7) 0.0004(8)
C3 0.0214(9) 0.0211(11) 0.0470(12) 0.0013(10) 0.0157(8) 0.0024(9)
C2 0.0233(9) 0.0169(10) 0.0333(10) 0.0017(9) 0.0135(7) -0.0017(8)
C9 0.0377(13) 0.0444(15) 0.0323(13) -0.0059(11) 0.0080(10) -0.0089(12)
C7 0.0571(12) 0.072(2) 0.0786(16) 0.0004(15) 0.0486(10) -0.0168(14)
C8 0.0659(15) 0.068(2) 0.0365(13) -0.0003(14) 0.0283(10) -0.0072(15)
O5W 0.0889(9) 0.0887(10) 0.0854(9) -0.0067(8) 0.0383(6) 0.0069(8)
C5 0.0271(10) 0.0461(15) 0.0348(12) -0.0066(11) 0.0126(8) -0.0092(11)
C6 0.0531(5) 0.0555(6) 0.0545(5) -0.0007(5) 0.0228(4) -0.0014(5)
Cl2 0.0464(3) 0.0453(3) 0.0447(3) -0.0031(3) 0.0200(2) 0.0029(3)
Cl2B 0.0464(3) 0.0453(3) 0.0447(3) -0.0031(3) 0.0200(2) 0.0029(3)

loop_
_atom_type_symbol
_atom_type_description
_atom_type_scat_dispersion_real
_atom_type_scat_dispersion_imag
_atom_type_scat_source
C C 0.0033 0.0016 'International Tables Vol C Tables 4.2.6.8 and 6.1.1.4'
H H 0.0000 0.0000 'International Tables Vol C Tables 4.2.6.8 and 6.1.1.4'
N N 0.0061 0.0033 'International Tables Vol C Tables 4.2.6.8 and 6.1.1.4'
O O 0.0106 0.0060 'International Tables Vol C Tables 4.2.6.8 and 6.1.1.4'
Cl Cl 0.1484 0.1585 'International Tables Vol C Tables 4.2.6.8 and 6.1.1.4'
Er Er -0.2586 4.9576 'International Tables Vol C Tables 4.2.6.8 and 6.1.1.4'

loop_
_geom_angle_atom_site_label_1
_geom_angle_atom_site_label_2
_geom_angle_atom_site_label_3
_geom_angle
_geom_angle_site_symmetry_1
_geom_angle_site_symmetry_3
O2 Er1 O4 85.17(5) . 3_665
O2 Er1 O3W 75.49(6) . .
O4 Er1 O3W 97.08(7) 3_665 .
O2 Er1 O1W 81.02(5) . .
O4 Er1 O1W 164.27(6) 3_665 .
O3W Er1 O1W 86.76(8) . .
O2 Er1 O2W 70.68(7) . .
O4 Er1 O2W 87.74(6) 3_665 .
O3W Er1 O2W 145.28(7) . .
O1W Er1 O2W 80.61(7) . .
O2 Er1 O4W 138.82(6) . .
O4 Er1 O4W 83.84(6) 3_665 .
O3W Er1 O4W 145.29(6) . .
O1W Er1 O4W 101.68(7) . .
O2W Er1 O4W 69.34(7) . .
O2 Er1 O3 144.69(6) . 1_545
O4 Er1 O3 119.08(5) 3_665 1_545
O3W Er1 O3 76.27(6) . 1_545
O1W Er1 O3 76.64(5) . 1_545
O2W Er1 O3 130.59(6) . 1_545
O4W Er1 O3 73.19(6) . 1_545
O2 Er1 O4 135.55(6) . 1_545
O4 Er1 O4 67.36(6) 3_665 1_545
O3W Er1 O4 74.17(6) . 1_545
O1W Er1 O4 128.23(5) . 1_545
O2W Er1 O4 137.74(6) . 1_545
O4W Er1 O4 74.29(6) . 1_545
O3 Er1 O4 52.39(5) 1_545 1_545
O2 Er1 C4 148.16(7) . 1_545
O4 Er1 C4 93.60(5) 3_665 1_545
O3W Er1 C4 73.10(6) . 1_545
O1W Er1 C4 102.10(6) . 1_545
O2W Er1 C4 141.15(7) . 1_545
O4W Er1 C4 72.22(7) . 1_545
O3 Er1 C4 25.89(5) 1_545 1_545
O4 Er1 C4 26.51(5) 1_545 1_545
O2 Er1 Er1 113.49(4) . 3_655
O4 Er1 Er1 35.31(4) 3_665 3_655
O3W Er1 Er1 84.27(5) . 3_655
O1W Er1 Er1 160.22(5) . 3_655
O2W Er1 Er1 116.16(4) . 3_655
O4W Er1 Er1 76.63(4) . 3_655
O3 Er1 Er1 84.10(4) 1_545 3_655
O4 Er1 Er1 32.05(3) 1_545 3_655
C4 Er1 Er1 58.38(4) 1_545 3_655
O2 Er1 Er1 32.02(4) . 3_665
O4 Er1 Er1 54.81(4) 3_665 3_665
O3W Er1 Er1 90.59(4) . 3_665
O1W Er1 Er1 110.09(4) . 3_665
O2W Er1 Er1 64.29(5) . 3_665
O4W Er1 Er1 116.87(4) . 3_665
O3 Er1 Er1 165.09(4) 1_545 3_665
O4 Er1 Er1 117.59(4) 1_545 3_665
C4 Er1 Er1 142.96(4) 1_545 3_665
Er1 Er1 Er1 87.634(16) 3_655 3_665
C4 O4 Er1 153.83(14) . 3_665
C4 O4 Er1 92.13(11) . 1_565
Er1 O4 Er1 112.64(6) 3_665 1_565
Er1 O1W H1WA 130.7(8) . .
Er1 O1W H1WB 123.3(8) . .
H1WA O1W H1WB 103.9(8) . .
C5 N1 C9 120.1(2) . .
C5 N1 C2 119.4(2) . .
C9 N1 C2 120.49(19) . .
Er1 O4W H4WA 124.7(6) . .
Er1 O4W H4WB 129.0(13) . .
H4WA O4W H4WB 105.1(14) . .
C4 O3 Er1 95.73(12) . 1_565
Er1 O3W H3WA 144.5(6) . .
Er1 O3W H3WB 109.1(10) . .
H3WA O3W H3WB 105.6(11) . .
Er1 O2W H2WA 94.2(9) . .
Er1 O2W H2WB 121.6(14) . .
H2WA O2W H2WB 104.6(11) . .
C1 O2 Er1 136.55(15) . .
O1 C1 O2 126.6(2) . .
O1 C1 C2 118.9(2) . .
O2 C1 C2 114.4(2) . .
O3 C4 O4 119.72(19) . .
O3 C4 C3 121.97(18) . .
O4 C4 C3 118.31(17) . .
O3 C4 Er1 58.38(11) . 1_565
O4 C4 Er1 61.36(11) . 1_565
C3 C4 Er1 178.22(18) . 1_565
C4 C3 C2 113.62(17) . .
C4 C3 H3A 108.8 . .
C2 C3 H3A 108.8 . .
C4 C3 H3B 108.8 . .
C2 C3 H3B 108.8 . .
H3A C3 H3B 107.7 . .
N1 C2 C3 111.96(18) . .
N1 C2 C1 110.4(2) . .
C3 C2 C1 111.99(17) . .
N1 C2 H2A 107.4 . .
C3 C2 H2A 107.4 . .
C1 C2 H2A 107.4 . .
N1 C9 C8 120.4(2) . .
N1 C9 H9A 119.8 . .
C8 C9 H9A 119.8 . .
C8 C7 C6 120.3(3) . .
C8 C7 H7A 119.8 . .
C6 C7 H7A 119.8 . .
C9 C8 C7 119.2(3) . .
C9 C8 H8A 120.4 . .
C7 C8 H8A 120.4 . .
H5WA O5W H5WB 100.8(13) . .
N1 C5 C6 121.3(2) . .
N1 C5 H5A 119.4 . .
C6 C5 H5A 119.4 . .
C5 C6 C7 118.6(3) . .
C5 C6 H6A 120.7 . .
C7 C6 H6A 120.7 . .

loop_
_geom_bond_atom_site_label_1
_geom_bond_atom_site_label_2
_geom_bond_distance
_geom_bond_site_symmetry_2
Er1 O2 2.2902(17) .
Er1 O4 2.2953(14) 3_665
Er1 O3W 2.303(2) .
Er1 O1W 2.3041(17) .
Er1 O2W 2.344(2) .
Er1 O4W 2.3560(19) .
Er1 O3 2.4364(17) 1_545
Er1 O4 2.5002(15) 1_545
Er1 C4 2.847(2) 1_545
Er1 Er1 3.9922(8) 3_655
Er1 Er1 8.4239(19) 3_665
O4 C4 1.272(2) .
O4 Er1 2.2953(14) 3_665
O4 Er1 2.5002(15) 1_565
O1W H1WA 0.850(6) .
O1W H1WB 0.851(6) .
N1 C5 1.332(3) .
N1 C9 1.353(3) .
N1 C2 1.486(3) .
O4W H4WA 0.846(7) .
O4W H4WB 0.846(5) .
O3 C4 1.249(2) .
O3 Er1 2.4364(17) 1_565
O3W H3WA 0.845(7) .
O3W H3WB 0.850(7) .
O2W H2WA 0.847(7) .
O2W H2WB 0.850(7) .
O2 C1 1.261(3) .
O1 C1 1.241(3) .
C1 C2 1.541(3) .
C4 C3 1.502(3) .
C4 Er1 2.847(2) 1_565
C3 C2 1.516(3) .
C3 H3A 0.9700 .
C3 H3B 0.9700 .
C2 H2A 0.9800 .
C9 C8 1.361(5) .
C9 H9A 0.9300 .
C7 C8 1.362(4) .
C7 C6 1.370(4) .
C7 H7A 0.9300 .
C8 H8A 0.9300 .
O5W H5WA 0.858(6) .
O5W H5WB 0.857(6) .
C5 C6 1.363(5) .
C5 H5A 0.9300 .
C6 H6A 0.9300 .
Cl2 Cl2B 0.592(2) .

loop_
_geom_hbond_atom_site_label_D
_geom_hbond_atom_site_label_H
_geom_hbond_atom_site_label_A
_geom_hbond_distance_DH
_geom_hbond_distance_HA
_geom_hbond_distance_DA
_geom_hbond_angle_DHA
_geom_hbond_site_symmetry_A
O1W H1WB Cl1 0.851(6) 2.297(7) 3.1448(19) 174(3) 2_755
O1W H1WB O2 0.851(6) 2.884(15) 2.985(2) 88.4(10) .
O2W H2WB Cl2 0.850(7) 2.307(11) 3.103(2) 156.0(17) .
O2W H2WA O5W 0.847(7) 2.683(12) 2.751(3) 85.7(9) 2_755
O2W H2WB O4W 0.850(7) 2.58(2) 2.674(3) 86.9(16) .
O3W H3WA O5W 0.845(7) 2.159(9) 2.853(4) 139.3(7) 3_755
O3W H3WB O1 0.850(7) 1.745(6) 2.573(3) 164.1(14) .
O3W H3WB O2 0.850(7) 2.465(13) 2.812(3) 105.3(12) .
O4W H4WB Cl2 0.846(5) 2.242(7) 3.076(2) 168.5(14) 2_645
O5W H5WB Cl1 0.857(6) 2.309(8) 3.102(3) 153.9(14) .
